data_2214792
loop_
_publ_author_name
'Tsymbarenko, Dmitry M.'
'Korsakov, Igor E.'
'Kaul, Andrey R.'
'Kemnitz, Erhard'
'Troyanov, Sergey I.'

_publ_section_title
;
 Bis(1,10-phenanthroline)(2,2,6,6-tetramethylheptane-3,5-dionato)potassium(I)
 benzene sesquisolvate
;
_journal_coeditor_code LH2459
_journal_issue 8
_journal_name_full 'Acta Crystallographica Section E'
_journal_page_first m2195
_journal_page_last m2195
_journal_paper_doi 10.1107/S1600536807034988
_journal_volume 63
_journal_year 2007
_chemical_formula_iupac '[K (C11 H19 O2) (C12 H8 N2)2] , 1.5C6 H6'
_chemical_formula_moiety 'C35 H35 K N4 O2 , 1.5C6 H6'
_chemical_formula_sum 'C44 H44 K N4 O2'
_chemical_formula_weight 699.93
_chemical_name_common '(dipivaloylmethanato)bis(1,10-phenanthroline)potassium benzene solvate'
_chemical_name_systematic
;
Bis(1,10-phenanthroline)(2,2,6,6-tetramethylheptane-3,5-dionato)potassium(I)
benzene sesquisolvate
;
_space_group_IT_number 14
_symmetry_cell_setting monoclinic
_symmetry_space_group_name_Hall '-P 2ybc'
_symmetry_space_group_name_H-M 'P 1 21/c 1'
_atom_sites_solution_hydrogens geom
_atom_sites_solution_primary direct
_atom_sites_solution_secondary difmap
_audit_creation_method SHELXL97
_cell_angle_alpha 90.00
_cell_angle_beta 98.55(3)
_cell_angle_gamma 90.00
_cell_formula_units_Z 4
_cell_length_a 10.110(2)
_cell_length_b 22.419(5)
_cell_length_c 17.099(3)
_cell_measurement_reflns_used 11312
_cell_measurement_temperature 100(2)
_cell_measurement_theta_max 29
_cell_measurement_theta_min 4
_cell_volume 3832.5(14)
_computing_cell_refinement IPDS
_computing_data_collection 'IPDS (Stoe & Cie, 1996)'
_computing_data_reduction IPDS
_computing_molecular_graphics 'DIAMOND (Bergerhoff <i>et al.</i>,  1996)'
_computing_publication_material 'publCIF (Version 1.0c; Westrip, 2007)'
_computing_structure_refinement 'SHELXL97 (Sheldrick, 1997)'
_computing_structure_solution 'SHELXS97 (Sheldrick, 1990)'
_diffrn_ambient_temperature 100(2)
_diffrn_measured_fraction_theta_full 0.9996
_diffrn_measured_fraction_theta_max 0.950
_diffrn_measurement_device_type 'Stoe IPDS'
_diffrn_measurement_method \f
_diffrn_radiation_monochromator graphite
_diffrn_radiation_source 'fine-focus sealed tube'
_diffrn_radiation_type MoK\a
_diffrn_radiation_wavelength 0.71073
_diffrn_reflns_av_R_equivalents 0.0866
_diffrn_reflns_av_sigmaI/netI 0.1007
_diffrn_reflns_limit_h_max 10
_diffrn_reflns_limit_h_min -13
_diffrn_reflns_limit_k_max 30
_diffrn_reflns_limit_k_min -30
_diffrn_reflns_limit_l_max 22
_diffrn_reflns_limit_l_min -20
_diffrn_reflns_number 26291
_diffrn_reflns_theta_full 28.66
_diffrn_reflns_theta_max 29.20
_diffrn_reflns_theta_min 3.38
_exptl_absorpt_coefficient_mu 0.180
_exptl_absorpt_correction_type none
_exptl_crystal_colour colourless
_exptl_crystal_density_diffrn 1.213
_exptl_crystal_density_method 'not measured'
_exptl_crystal_description block
_exptl_crystal_F_000 1484
_exptl_crystal_size_max 0.50
_exptl_crystal_size_mid 0.30
_exptl_crystal_size_min 0.20
_refine_diff_density_max 0.309
_refine_diff_density_min -0.296
_refine_ls_extinction_method none
_refine_ls_goodness_of_fit_ref 0.998
_refine_ls_hydrogen_treatment constr
_refine_ls_matrix_type full
_refine_ls_number_parameters 466
_refine_ls_number_reflns 9857
_refine_ls_number_restraints 0
_refine_ls_restrained_S_all 0.998
_refine_ls_R_factor_all 0.1228
_refine_ls_R_factor_gt 0.0664
_refine_ls_shift/su_max 0.000
_refine_ls_shift/su_mean 0.000
_refine_ls_structure_factor_coef Fsqd
_refine_ls_weighting_details 'calc w = 1/[\s^2^(Fo^2^)+(0.05P)^2^+] where P=(Fo^2^+2Fc^2^)/3'
_refine_ls_weighting_scheme calc
_refine_ls_wR_factor_gt 0.1142
_refine_ls_wR_factor_ref 0.1263
_reflns_number_gt 6012
_reflns_number_total 9857
_reflns_threshold_expression I>2\s(I)
_cod_data_source_file lh2459.cif
_cod_data_source_block I
_cod_original_cell_volume 3832.5(13)
_cod_original_sg_symbol_H-M 'P 21/c'
_cod_database_code 2214792
_cod_database_fobs_code 2214792

loop_
_symmetry_equiv_pos_as_xyz
'x, y, z'
'-x, y+1/2, -z+1/2'
'-x, -y, -z'
'x, -y-1/2, z-1/2'

loop_
_atom_site_type_symbol
_atom_site_label
_atom_site_fract_x
_atom_site_fract_y
_atom_site_fract_z
_atom_site_U_iso_or_equiv
_atom_site_adp_type
_atom_site_calc_flag
_atom_site_refinement_flags
_atom_site_occupancy
K K 0.15866(5) 0.739467(18) 0.81820(3) 0.01858(11) Uani d . 1
O O1 0.07787(15) 0.62510(6) 0.82200(9) 0.0186(3) Uani d . 1
O O2 0.35426(16) 0.66272(6) 0.83782(10) 0.0243(4) Uani d . 1
N N1 0.1315(2) 0.81523(7) 0.68171(12) 0.0213(4) Uani d . 1
N N2 -0.06129(19) 0.73100(7) 0.69319(12) 0.0207(4) Uani d . 1
N N3 0.27796(19) 0.78168(7) 0.97236(12) 0.0210(4) Uani d . 1
N N4 0.0723(2) 0.84560(7) 0.89032(12) 0.0235(4) Uani d . 1
C C1 -0.0546(2) 0.53894(9) 0.90463(15) 0.0231(5) Uani d . 1
H H1A -0.1196 0.5070 0.9083 0.035 Uiso calc R 1
H H1B -0.1022 0.5762 0.8893 0.035 Uiso calc R 1
H H1C 0.0014 0.5442 0.9561 0.035 Uiso calc R 1
C C2 0.0337(2) 0.52239(8) 0.84243(14) 0.0179(4) Uani d . 1
C C3 0.1318(2) 0.57547(8) 0.83721(13) 0.0161(4) Uani d . 1
C C4 0.2711(2) 0.56481(8) 0.85082(14) 0.0191(5) Uani d . 1
H H4 0.2992 0.5248 0.8611 0.023 Uiso calc R 1
C C5 0.3723(2) 0.60814(8) 0.85059(14) 0.0183(4) Uani d . 1
C C6 0.5213(2) 0.58812(9) 0.86698(16) 0.0240(5) Uani d . 1
C C7 0.5438(3) 0.52337(13) 0.8882(3) 0.0878(17) Uani d . 1
H H7A 0.5089 0.4985 0.8426 0.132 Uiso calc R 1
H H7B 0.4972 0.5135 0.9329 0.132 Uiso calc R 1
H H7C 0.6398 0.5160 0.9029 0.132 Uiso calc R 1
C C8 0.5829(4) 0.6024(3) 0.7945(3) 0.1001(18) Uani d . 1
H H8A 0.6784 0.5925 0.8041 0.150 Uiso calc R 1
H H8B 0.5718 0.6450 0.7824 0.150 Uiso calc R 1
H H8C 0.5387 0.5789 0.7498 0.150 Uiso calc R 1
C C9 0.5923(3) 0.62340(17) 0.9365(3) 0.0737(13) Uani d . 1
H H9A 0.6868 0.6118 0.9466 0.111 Uiso calc R 1
H H9B 0.5506 0.6151 0.9836 0.111 Uiso calc R 1
H H9C 0.5855 0.6661 0.9244 0.111 Uiso calc R 1
C C10 0.1010(2) 0.46250(9) 0.86561(17) 0.0282(6) Uani d . 1
H H10A 0.0324 0.4322 0.8695 0.042 Uiso calc R 1
H H10B 0.1584 0.4665 0.9168 0.042 Uiso calc R 1
H H10C 0.1552 0.4505 0.8253 0.042 Uiso calc R 1
C C11 -0.0556(3) 0.51592(10) 0.76224(16) 0.0317(6) Uani d . 1
H H11A -0.0012 0.5031 0.7224 0.048 Uiso calc R 1
H H11B -0.0974 0.5544 0.7466 0.048 Uiso calc R 1
H H11C -0.1251 0.4861 0.7664 0.048 Uiso calc R 1
C C12 0.2269(3) 0.85464(9) 0.67433(16) 0.0268(5) Uani d . 1
H H12 0.2831 0.8672 0.7209 0.032 Uiso calc R 1
C C13 0.2496(3) 0.87876(9) 0.60206(16) 0.0283(6) Uani d . 1
H H13 0.3200 0.9065 0.6002 0.034 Uiso calc R 1
C C14 0.1695(2) 0.86196(9) 0.53437(15) 0.0238(5) Uani d . 1
H H14 0.1840 0.8773 0.4846 0.029 Uiso calc R 1
C C15 0.0645(2) 0.82131(8) 0.53949(14) 0.0193(5) Uani d . 1
C C16 0.0504(2) 0.79856(8) 0.61459(13) 0.0167(4) Uani d . 1
C C17 -0.0537(2) 0.75454(8) 0.62091(14) 0.0180(4) Uani d . 1
C C18 -0.1392(2) 0.73712(9) 0.55162(14) 0.0211(5) Uani d . 1
C C19 -0.2382(2) 0.69438(10) 0.55995(16) 0.0268(5) Uani d . 1
H H19 -0.2994 0.6820 0.5153 0.032 Uiso calc R 1
C C20 -0.2456(2) 0.67086(10) 0.63288(16) 0.0280(5) Uani d . 1
H H20 -0.3117 0.6420 0.6395 0.034 Uiso calc R 1
C C21 -0.1542(2) 0.68994(9) 0.69768(15) 0.0254(5) Uani d . 1
H H21 -0.1591 0.6725 0.7478 0.031 Uiso calc R 1
C C22 -0.0260(2) 0.80299(9) 0.47072(14) 0.0231(5) Uani d . 1
H H22 -0.0173 0.8193 0.4205 0.028 Uiso calc R 1
C C23 -0.1230(2) 0.76289(10) 0.47713(14) 0.0237(5) Uani d . 1
H H23 -0.1820 0.7515 0.4311 0.028 Uiso calc R 1
C C24 0.3764(2) 0.75095(10) 1.01334(16) 0.0286(6) Uani d . 1
H H24 0.4222 0.7227 0.9858 0.034 Uiso calc R 1
C C25 0.4175(3) 0.75747(12) 1.09456(17) 0.0373(7) Uani d . 1
H H25 0.4899 0.7346 1.1207 0.045 Uiso calc R 1
C C26 0.3527(3) 0.79685(12) 1.13567(17) 0.0378(7) Uani d . 1
H H26 0.3787 0.8017 1.1910 0.045 Uiso calc R 1
C C27 0.2462(3) 0.83057(10) 1.09509(15) 0.0299(6) Uani d . 1
C C28 0.2124(2) 0.82164(9) 1.01298(14) 0.0208(5) Uani d . 1
C C29 0.1039(2) 0.85520(9) 0.96913(15) 0.0218(5) Uani d . 1
C C30 0.0349(3) 0.89660(10) 1.01031(17) 0.0306(6) Uani d . 1
C C31 -0.0709(3) 0.92863(10) 0.9654(2) 0.0420(8) Uani d . 1
H H31 -0.1204 0.9569 0.9906 0.050 Uiso calc R 1
C C32 -0.1018(3) 0.91895(11) 0.8863(2) 0.0430(8) Uani d . 1
H H32 -0.1726 0.9402 0.8556 0.052 Uiso calc R 1
C C33 -0.0270(3) 0.87695(10) 0.85130(18) 0.0336(6) Uani d . 1
H H33 -0.0488 0.8705 0.7960 0.040 Uiso calc R 1
C C34 0.1722(3) 0.87284(12) 1.13465(17) 0.0399(7) Uani d . 1
H H34 0.1947 0.8788 1.1900 0.048 Uiso calc R 1
C C35 0.0715(3) 0.90404(11) 1.09369(19) 0.0417(8) Uani d . 1
H H35 0.0234 0.9317 1.1208 0.050 Uiso calc R 1
C C36 0.4871(3) 0.85637(12) 0.85390(18) 0.0366(6) Uani d . 1
H H36 0.4323 0.8620 0.8938 0.044 Uiso calc R 1
C C37 0.5279(3) 0.90462(12) 0.8136(2) 0.0456(8) Uani d . 1
H H37 0.5013 0.9437 0.8258 0.055 Uiso calc R 1
C C38 0.6068(3) 0.89627(16) 0.7558(2) 0.0589(10) Uani d . 1
H H38 0.6328 0.9296 0.7274 0.071 Uiso calc R 1
C C39 0.6488(3) 0.83982(17) 0.7386(2) 0.0526(9) Uani d . 1
H H39 0.7054 0.8343 0.6995 0.063 Uiso calc R 1
C C40 0.6082(3) 0.79190(14) 0.77838(19) 0.0448(7) Uani d . 1
H H40 0.6362 0.7529 0.7665 0.054 Uiso calc R 1
C C41 0.5269(3) 0.79958(12) 0.83556(17) 0.0364(6) Uani d . 1
H H41 0.4983 0.7660 0.8624 0.044 Uiso calc R 1
C C42 0.4839(3) 0.95220(12) 1.0482(2) 0.0540(9) Uani d . 1
H H42 0.4730 0.9190 1.0812 0.065 Uiso calc R 1
C C43 0.3789(3) 0.97211(11) 0.9961(2) 0.0485(9) Uani d . 1
H H43 0.2944 0.9531 0.9934 0.058 Uiso calc R 1
C C44 0.3940(3) 1.02007(13) 0.9467(3) 0.0586(10) Uani d . 1
H H44 0.3206 1.0335 0.9097 0.070 Uiso calc R 1

loop_
_atom_site_aniso_label
_atom_site_aniso_U_11
_atom_site_aniso_U_22
_atom_site_aniso_U_33
_atom_site_aniso_U_12
_atom_site_aniso_U_13
_atom_site_aniso_U_23
K 0.0224(2) 0.01534(17) 0.0169(3) 0.00253(18) -0.00066(17) -0.00038(18)
O1 0.0193(8) 0.0167(6) 0.0203(9) 0.0024(6) 0.0049(6) 0.0020(6)
O2 0.0182(8) 0.0173(7) 0.0370(11) 0.0016(6) 0.0024(7) 0.0033(6)
N1 0.0246(11) 0.0176(8) 0.0207(12) 0.0001(7) -0.0005(8) -0.0001(7)
N2 0.0203(10) 0.0195(8) 0.0220(12) 0.0001(7) 0.0027(8) 0.0017(7)
N3 0.0237(10) 0.0223(8) 0.0167(12) -0.0040(7) 0.0026(8) 0.0025(7)
N4 0.0255(11) 0.0196(8) 0.0249(13) -0.0003(7) 0.0021(8) 0.0003(7)
C1 0.0178(11) 0.0241(10) 0.0290(15) -0.0024(9) 0.0092(10) 0.0015(9)
C2 0.0191(11) 0.0162(9) 0.0195(13) -0.0024(8) 0.0061(9) 0.0005(8)
C3 0.0183(11) 0.0182(9) 0.0130(12) -0.0008(8) 0.0063(8) -0.0002(7)
C4 0.0210(11) 0.0127(8) 0.0245(14) 0.0036(8) 0.0065(9) 0.0011(8)
C5 0.0187(11) 0.0196(9) 0.0175(13) 0.0029(8) 0.0051(9) 0.0005(8)
C6 0.0141(11) 0.0207(10) 0.0375(16) 0.0022(8) 0.0049(10) 0.0026(9)
C7 0.0196(16) 0.0328(15) 0.205(5) 0.0059(12) -0.004(2) 0.023(2)
C8 0.038(2) 0.198(5) 0.073(3) 0.058(3) 0.037(2) 0.062(3)
C9 0.0305(18) 0.081(2) 0.100(3) 0.0238(17) -0.0241(19) -0.042(2)
C10 0.0239(13) 0.0173(9) 0.0453(18) 0.0005(9) 0.0116(11) 0.0050(9)
C11 0.0427(16) 0.0267(11) 0.0250(16) -0.0116(11) 0.0027(12) -0.0003(9)
C12 0.0276(13) 0.0194(10) 0.0309(16) -0.0043(9) -0.0038(11) -0.0031(9)
C13 0.0256(13) 0.0190(10) 0.0403(17) -0.0012(9) 0.0046(11) 0.0047(9)
C14 0.0247(12) 0.0204(10) 0.0282(15) 0.0072(9) 0.0099(10) 0.0074(9)
C15 0.0207(12) 0.0166(9) 0.0210(14) 0.0056(8) 0.0049(9) 0.0011(8)
C16 0.0152(11) 0.0156(8) 0.0194(13) 0.0043(7) 0.0027(9) 0.0003(8)
C17 0.0176(11) 0.0172(9) 0.0194(13) 0.0061(8) 0.0036(8) 0.0001(8)
C18 0.0203(11) 0.0217(9) 0.0208(13) 0.0055(9) 0.0009(9) -0.0031(9)
C19 0.0186(12) 0.0290(11) 0.0314(16) -0.0012(9) -0.0011(10) -0.0074(10)
C20 0.0173(12) 0.0293(11) 0.0375(17) -0.0056(9) 0.0047(10) 0.0003(10)
C21 0.0210(12) 0.0266(10) 0.0296(16) 0.0004(9) 0.0065(10) 0.0039(9)
C22 0.0279(13) 0.0266(10) 0.0156(14) 0.0085(9) 0.0058(10) 0.0043(8)
C23 0.0243(12) 0.0271(10) 0.0181(13) 0.0070(9) -0.0019(9) -0.0033(9)
C24 0.0242(13) 0.0300(12) 0.0310(16) -0.0031(9) 0.0022(10) 0.0086(9)
C25 0.0310(14) 0.0456(14) 0.0316(17) -0.0126(12) -0.0077(11) 0.0166(12)
C26 0.0439(17) 0.0471(15) 0.0200(16) -0.0288(13) -0.0028(12) 0.0033(11)
C27 0.0368(15) 0.0334(12) 0.0204(15) -0.0224(11) 0.0076(11) -0.0022(10)
C28 0.0243(12) 0.0198(9) 0.0192(14) -0.0112(8) 0.0060(9) -0.0022(8)
C29 0.0238(12) 0.0181(9) 0.0251(15) -0.0084(8) 0.0087(10) -0.0041(8)
C30 0.0299(14) 0.0248(11) 0.0419(18) -0.0103(10) 0.0210(12) -0.0102(10)
C31 0.0318(15) 0.0245(12) 0.076(3) -0.0001(11) 0.0271(15) -0.0089(13)
C32 0.0308(16) 0.0278(12) 0.070(3) 0.0064(11) 0.0058(15) 0.0025(13)
C33 0.0321(15) 0.0274(11) 0.0398(18) 0.0021(10) 0.0003(12) 0.0025(10)
C34 0.060(2) 0.0430(14) 0.0216(17) -0.0269(14) 0.0208(14) -0.0147(12)
C35 0.056(2) 0.0329(13) 0.045(2) -0.0174(13) 0.0366(16) -0.0201(12)
C36 0.0315(15) 0.0456(14) 0.0315(18) -0.0009(12) 0.0013(12) 0.0012(11)
C37 0.0307(16) 0.0387(14) 0.064(2) -0.0054(12) -0.0029(15) 0.0056(14)
C38 0.041(2) 0.072(2) 0.063(3) -0.0188(16) 0.0051(17) 0.0289(18)
C39 0.0329(18) 0.093(3) 0.033(2) -0.0104(17) 0.0060(14) -0.0017(17)
C40 0.0405(18) 0.0554(17) 0.036(2) 0.0009(14) -0.0015(14) -0.0138(14)
C41 0.0383(16) 0.0397(13) 0.0287(18) -0.0027(12) -0.0033(12) 0.0060(11)
C42 0.0445(19) 0.0283(13) 0.093(3) -0.0069(12) 0.0244(19) 0.0141(15)
C43 0.0297(16) 0.0271(12) 0.094(3) -0.0072(11) 0.0253(16) -0.0026(14)
C44 0.0370(18) 0.0374(15) 0.101(3) 0.0001(13) 0.0097(19) 0.0148(16)

loop_
_atom_type_symbol
_atom_type_description
_atom_type_scat_dispersion_real
_atom_type_scat_dispersion_imag
_atom_type_scat_source
C C 0.0033 0.0016 'International Tables Vol C Tables 4.2.6.8 and 6.1.1.4'
H H 0.0000 0.0000 'International Tables Vol C Tables 4.2.6.8 and 6.1.1.4'
N N 0.0061 0.0033 'International Tables Vol C Tables 4.2.6.8 and 6.1.1.4'
O O 0.0106 0.0060 'International Tables Vol C Tables 4.2.6.8 and 6.1.1.4'
K K 0.2009 0.2494 'International Tables Vol C Tables 4.2.6.8 and 6.1.1.4'

loop_
_geom_angle_atom_site_label_1
_geom_angle_atom_site_label_2
_geom_angle_atom_site_label_3
_geom_angle_site_symmetry_1
_geom_angle_site_symmetry_3
_geom_angle
_geom_angle_publ_flag
O2 K O1 . . 66.14(5) y
O2 K N2 . . 123.01(5) ?
O1 K N2 . . 75.49(5) ?
O2 K N1 . . 118.37(6) ?
O1 K N1 . . 126.21(5) ?
N2 K N1 . . 57.30(5) y
O2 K N4 . . 139.87(6) ?
O1 K N4 . . 131.66(6) ?
N2 K N4 . . 97.12(6) ?
N1 K N4 . . 81.98(6) ?
O2 K N3 . . 83.86(6) ?
O1 K N3 . . 112.11(5) ?
N2 K N3 . . 151.44(6) ?
N1 K N3 . . 121.67(5) ?
N4 K N3 . . 56.63(6) y
C3 O1 K . . 136.73(14) ?
C5 O2 K . . 139.17(14) ?
C12 N1 C16 . . 117.3(2) ?
C12 N1 K . . 119.26(16) ?
C16 N1 K . . 119.80(13) ?
C21 N2 C17 . . 117.4(2) ?
C21 N2 K . . 118.88(15) ?
C17 N2 K . . 120.89(14) ?
C24 N3 C28 . . 117.2(2) ?
C24 N3 K . . 119.45(16) ?
C28 N3 K . . 120.72(15) ?
C33 N4 C29 . . 117.8(2) ?
C33 N4 K . . 118.67(17) ?
C29 N4 K . . 121.08(14) ?
C10 C2 C11 . . 109.19(19) ?
C10 C2 C1 . . 108.36(18) ?
C11 C2 C1 . . 108.5(2) ?
C10 C2 C3 . . 114.97(18) ?
C11 C2 C3 . . 108.41(18) ?
C1 C2 C3 . . 107.21(16) ?
O1 C3 C4 . . 125.32(18) ?
O1 C3 C2 . . 115.46(18) ?
C4 C3 C2 . . 119.21(17) ?
C5 C4 C3 . . 126.05(18) ?
O2 C5 C4 . . 125.9(2) ?
O2 C5 C6 . . 115.19(18) ?
C4 C5 C6 . . 118.94(17) ?
C8 C6 C7 . . 109.8(3) ?
C8 C6 C9 . . 109.3(3) ?
C7 C6 C9 . . 106.1(3) ?
C8 C6 C5 . . 107.4(2) ?
C7 C6 C5 . . 115.4(2) ?
C9 C6 C5 . . 108.8(2) ?
N1 C12 C13 . . 123.9(2) ?
C14 C13 C12 . . 119.2(2) ?
C13 C14 C15 . . 118.9(2) ?
C16 C15 C14 . . 118.0(2) ?
C16 C15 C22 . . 120.3(2) ?
C14 C15 C22 . . 121.8(2) ?
N1 C16 C15 . . 122.69(19) ?
N1 C16 C17 . . 118.3(2) ?
C15 C16 C17 . . 119.0(2) ?
N2 C17 C18 . . 123.1(2) ?
N2 C17 C16 . . 118.0(2) ?
C18 C17 C16 . . 118.9(2) ?
C19 C18 C17 . . 117.3(2) ?
C19 C18 C23 . . 122.8(2) ?
C17 C18 C23 . . 119.9(2) ?
C20 C19 C18 . . 119.4(2) ?
C19 C20 C21 . . 119.1(2) ?
N2 C21 C20 . . 123.8(2) ?
C23 C22 C15 . . 120.4(2) ?
C22 C23 C18 . . 121.6(2) ?
N3 C24 C25 . . 124.1(3) ?
C26 C25 C24 . . 119.3(3) ?
C25 C26 C27 . . 119.1(3) ?
C28 C27 C26 . . 117.9(3) ?
C28 C27 C34 . . 119.8(3) ?
C26 C27 C34 . . 122.3(3) ?
N3 C28 C27 . . 122.4(2) ?
N3 C28 C29 . . 117.8(2) ?
C27 C28 C29 . . 119.8(2) ?
N4 C29 C30 . . 122.7(2) ?
N4 C29 C28 . . 118.8(2) ?
C30 C29 C28 . . 118.5(2) ?
C29 C30 C31 . . 116.9(3) ?
C29 C30 C35 . . 120.1(3) ?
C31 C30 C35 . . 123.0(3) ?
C32 C31 C30 . . 120.1(2) ?
C31 C32 C33 . . 118.3(3) ?
N4 C33 C32 . . 124.1(3) ?
C35 C34 C27 . . 120.3(3) ?
C34 C35 C30 . . 121.5(3) ?
C37 C36 C41 . . 119.3(3) ?
C38 C37 C36 . . 120.1(3) ?
C37 C38 C39 . . 120.6(3) ?
C40 C39 C38 . . 119.3(3) ?
C39 C40 C41 . . 120.7(3) ?
C40 C41 C36 . . 120.0(3) ?
C43 C42 C44 . 3_677 120.1(3) ?
C42 C43 C44 . . 120.5(3) ?
C42 C44 C43 3_677 . 119.3(3) ?
C2 C1 H1A . . 109 ?
C2 C1 H1B . . 110 ?
C2 C1 H1C . . 110 ?
H1A C1 H1B . . 109 ?
H1A C1 H1C . . 109 ?
H1B C1 H1C . . 109 ?
C3 C4 H4 . . 117 ?
C5 C4 H4 . . 117 ?
C6 C7 H7A . . 109 ?
C6 C7 H7B . . 109 ?
C6 C7 H7C . . 109 ?
H7A C7 H7B . . 109 ?
H7A C7 H7C . . 109 ?
H7B C7 H7C . . 110 ?
C6 C8 H8A . . 109 ?
C6 C8 H8B . . 109 ?
C6 C8 H8C . . 109 ?
H8A C8 H8B . . 110 ?
H8A C8 H8C . . 109 ?
H8B C8 H8C . . 110 ?
C6 C9 H9A . . 110 ?
C6 C9 H9B . . 109 ?
C6 C9 H9C . . 110 ?
H9A C9 H9B . . 109 ?
H9A C9 H9C . . 109 ?
H9B C9 H9C . . 109 ?
C2 C10 H10A . . 109 ?
C2 C10 H10B . . 109 ?
C2 C10 H10C . . 109 ?
H10A C10 H10B . . 110 ?
H10A C10 H10C . . 109 ?
H10B C10 H10C . . 110 ?
C2 C11 H11A . . 109 ?
C2 C11 H11B . . 109 ?
C2 C11 H11C . . 109 ?
H11A C11 H11B . . 109 ?
H11A C11 H11C . . 109 ?
H11B C11 H11C . . 110 ?
N1 C12 H12 . . 118 ?
C13 C12 H12 . . 118 ?
C12 C13 H13 . . 120 ?
C14 C13 H13 . . 120 ?
C13 C14 H14 . . 121 ?
C15 C14 H14 . . 120 ?
C18 C19 H19 . . 120 ?
C20 C19 H19 . . 120 ?
C19 C20 H20 . . 120 ?
C21 C20 H20 . . 121 ?
N2 C21 H21 . . 118 ?
C20 C21 H21 . . 118 ?
C15 C22 H22 . . 120 ?
C23 C22 H22 . . 120 ?
C18 C23 H23 . . 119 ?
C22 C23 H23 . . 119 ?
N3 C24 H24 . . 118 ?
C25 C24 H24 . . 118 ?
C24 C25 H25 . . 120 ?
C26 C25 H25 . . 120 ?
C25 C26 H26 . . 120 ?
C27 C26 H26 . . 120 ?
C30 C31 H31 . . 120 ?
C32 C31 H31 . . 120 ?
C31 C32 H32 . . 121 ?
C33 C32 H32 . . 121 ?
N4 C33 H33 . . 118 ?
C32 C33 H33 . . 118 ?
C27 C34 H34 . . 120 ?
C35 C34 H34 . . 120 ?
C30 C35 H35 . . 119 ?
C34 C35 H35 . . 119 ?

loop_
_geom_bond_atom_site_label_1
_geom_bond_atom_site_label_2
_geom_bond_site_symmetry_2
_geom_bond_distance
_geom_bond_publ_flag
K O2 . 2.6051(16) y
K O1 . 2.6946(15) y
K N2 . 2.852(2) y
K N1 . 2.866(2) y
K N4 . 2.8749(19) y
K N3 . 2.890(2) y
O1 C3 . 1.249(2) ?
O2 C5 . 1.252(2) ?
N1 C12 . 1.328(3) ?
N1 C16 . 1.360(3) ?
N2 C21 . 1.326(3) ?
N2 C17 . 1.357(3) ?
N3 C24 . 1.323(3) ?
N3 C28 . 1.364(3) ?
N4 C33 . 1.322(3) ?
N4 C29 . 1.355(3) ?
C1 C2 . 1.532(3) ?
C2 C10 . 1.531(3) ?
C2 C11 . 1.532(3) ?
C2 C3 . 1.560(3) ?
C3 C4 . 1.413(3) ?
C4 C5 . 1.412(3) ?
C5 C6 . 1.557(3) ?
C6 C8 . 1.501(4) ?
C6 C7 . 1.505(3) ?
C6 C9 . 1.517(4) ?
C12 C13 . 1.399(4) ?
C13 C14 . 1.363(4) ?
C14 C15 . 1.411(3) ?
C15 C16 . 1.408(3) ?
C15 C22 . 1.438(3) ?
C16 C17 . 1.458(3) ?
C17 C18 . 1.414(3) ?
C18 C19 . 1.408(3) ?
C18 C23 . 1.430(3) ?
C19 C20 . 1.366(4) ?
C20 C21 . 1.400(3) ?
C22 C23 . 1.346(3) ?
C24 C25 . 1.397(4) ?
C25 C26 . 1.356(4) ?
C26 C27 . 1.411(4) ?
C27 C28 . 1.409(3) ?
C27 C34 . 1.437(4) ?
C28 C29 . 1.444(3) ?
C29 C30 . 1.410(3) ?
C30 C31 . 1.416(4) ?
C30 C35 . 1.428(4) ?
C31 C32 . 1.360(5) ?
C32 C33 . 1.397(4) ?
C34 C35 . 1.344(5) ?
C36 C37 . 1.378(4) ?
C36 C41 . 1.385(4) ?
C37 C38 . 1.372(5) ?
C38 C39 . 1.380(5) ?
C39 C40 . 1.367(5) ?
C40 C41 . 1.378(4) ?
C42 C43 . 1.355(5) ?
C42 C44 3_677 1.373(4) ?
C43 C44 . 1.390(4) ?
C44 C42 3_677 1.373(4) ?
C1 H1A . 0.98 ?
C1 H1B . 0.98 ?
C1 H1C . 0.98 ?
C4 H4 . 0.95 ?
C7 H7A . 0.98 ?
C7 H7B . 0.98 ?
C7 H7C . 0.98 ?
C8 H8A . 0.98 ?
C8 H8B . 0.98 ?
C8 H8C . 0.98 ?
C9 H9A . 0.98 ?
C9 H9B . 0.98 ?
C9 H9C . 0.98 ?
C10 H10A . 0.98 ?
C10 H10B . 0.98 ?
C10 H10C . 0.98 ?
C11 H11A . 0.98 ?
C11 H11B . 0.98 ?
C11 H11C . 0.98 ?
C12 H12 . 0.95 ?
C13 H13 . 0.95 ?
C14 H14 . 0.95 ?
C19 H19 . 0.95 ?
C20 H20 . 0.95 ?
C21 H21 . 0.95 ?
C22 H22 . 0.95 ?
C23 H23 . 0.95 ?
C24 H24 . 0.95 ?
C25 H25 . 0.95 ?
C26 H26 . 0.95 ?
C31 H31 . 0.95 ?
C32 H32 . 0.95 ?
C33 H33 . 0.95 ?
C34 H34 . 0.95 ?
C35 H35 . 0.95 ?
